data_4512012
loop_
_publ_author_name
'Ordonez, Carlos'
'Fonari, Marina'
'Lindline, Jennifer'
'Wei, Qiang'
'Timofeeva, Tatiana'

_publ_section_title
;
 How Structure-Directing Cations Tune the Fluorescence of Metal--Organic
 Frameworks
;
_journal_issue 11
_journal_name_full 'Crystal Growth &amp; Design'
_journal_page_first 5452
_journal_paper_doi 10.1021/cg5006133
_journal_volume 14
_journal_year 2014
_chemical_formula_moiety 'C9 H3 O6 Zn, C3 H7 N O, C2 H8 N'
_chemical_formula_sum 'C14 H18 N2 O7 Zn'
_chemical_formula_weight 391.67
_chemical_name_systematic
; 
 ? 
;
_space_group_IT_number 14
_symmetry_cell_setting monoclinic
_symmetry_space_group_name_Hall '-P 2yn'
_symmetry_space_group_name_H-M 'P 1 21/n 1'
_atom_sites_solution_hydrogens geom
_atom_sites_solution_primary direct
_atom_sites_solution_secondary difmap
_audit_creation_method SHELXL-97
_cell_angle_alpha 90.00
_cell_angle_beta 97.731(2)
_cell_angle_gamma 90.00
_cell_formula_units_Z 4
_cell_length_a 9.4299(13)
_cell_length_b 16.490(2)
_cell_length_c 11.2803(15)
_cell_measurement_reflns_used 6879
_cell_measurement_temperature 100(2)
_cell_measurement_theta_max 30.50
_cell_measurement_theta_min 4.30
_cell_volume 1738.1(4)
_computing_cell_refinement 'SAINT+ ver. 6.2 (Bruker, 2001)'
_computing_data_collection 'APEX2  (Bruker, 2005)'
_computing_data_reduction 'SAINT+ ver. 6.2 (Bruker, 2001)'
_computing_molecular_graphics 'SHELXTL ver. 6.12 (Sheldrick, 2001)'
_computing_publication_material 'SHELXTL ver. 6.12 (Sheldrick, 2001)'
_computing_structure_refinement 'SHELXTL ver. 6.12 (Sheldrick, 2001)'
_computing_structure_solution 'SHELXTL ver. 6.12 (Sheldrick, 2001)'
_diffrn_ambient_temperature 296(2)
_diffrn_measured_fraction_theta_full 0.996
_diffrn_measured_fraction_theta_max 0.996
_diffrn_measurement_device_type 'Bruker SMART APEX II CCD area detector'
_diffrn_measurement_method 'phi and omega scans'
_diffrn_radiation_monochromator graphite
_diffrn_radiation_source 'fine-focus sealed tube'
_diffrn_radiation_type MoK\a
_diffrn_radiation_wavelength 0.71073
_diffrn_reflns_av_R_equivalents 0.0328
_diffrn_reflns_av_sigmaI/netI 0.0292
_diffrn_reflns_limit_h_max 12
_diffrn_reflns_limit_h_min -12
_diffrn_reflns_limit_k_max 21
_diffrn_reflns_limit_k_min -21
_diffrn_reflns_limit_l_max 14
_diffrn_reflns_limit_l_min -14
_diffrn_reflns_number 17032
_diffrn_reflns_theta_full 28.00
_diffrn_reflns_theta_max 28.00
_diffrn_reflns_theta_min 4.30
_exptl_absorpt_coefficient_mu 1.450
_exptl_absorpt_correction_T_max 0.7633
_exptl_absorpt_correction_T_min 0.6581
_exptl_absorpt_correction_type multi-scan
_exptl_absorpt_process_details 'SADABS (Sheldrick, 2003)'
_exptl_crystal_density_diffrn 1.497
_exptl_crystal_density_meas ?
_exptl_crystal_density_method 'not measured'
_exptl_crystal_F_000 808
_exptl_crystal_size_max 0.31
_exptl_crystal_size_mid 0.21
_exptl_crystal_size_min 0.20
_refine_diff_density_max 0.423
_refine_diff_density_min -0.262
_refine_diff_density_rms 0.067
_refine_ls_extinction_method none
_refine_ls_goodness_of_fit_ref 1.046
_refine_ls_hydrogen_treatment constr
_refine_ls_matrix_type full
_refine_ls_number_parameters 221
_refine_ls_number_reflns 4180
_refine_ls_number_restraints 0
_refine_ls_restrained_S_all 1.046
_refine_ls_R_factor_all 0.0370
_refine_ls_R_factor_gt 0.0279
_refine_ls_shift/su_max 0.003
_refine_ls_shift/su_mean 0.000
_refine_ls_structure_factor_coef Fsqd
_refine_ls_weighting_details 'calc w=1/[\s^2^(Fo^2^)+(0.0344P)^2^+0.7012P] where P=(Fo^2^+2Fc^2^)/3'
_refine_ls_weighting_scheme calc
_refine_ls_wR_factor_gt 0.0660
_refine_ls_wR_factor_ref 0.0698
_reflns_number_gt 3583
_reflns_number_total 4180
_reflns_threshold_expression >2sigma(I)
_cod_data_source_file Zn-BTC-Me2NH2.cif
_cod_data_source_block zn-btc-me2nh2
_cod_depositor_comments
;Adding full bibliography for 4512007--4512019.cif.

The following automatic conversions were performed:

'_exptl_crystal_density_meas' value 'not measured' was changed to '?'
- the value is perceived as not measured.

Automatic conversion script
Id: cif_fix_values 3008 2015-01-20 13:52:24Z robertas 
;
_cod_original_cell_volume 1738.2(4)
_cod_original_sg_symbol_H-M P21/n
_cod_database_code 4512012

loop_
_symmetry_equiv_pos_as_xyz
'x, y, z'
'-x+1/2, y+1/2, -z+1/2'
'-x, -y, -z'
'x-1/2, -y-1/2, z-1/2'

loop_
_atom_site_label
_atom_site_type_symbol
_atom_site_fract_x
_atom_site_fract_y
_atom_site_fract_z
_atom_site_U_iso_or_equiv
_atom_site_adp_type
_atom_site_occupancy
_atom_site_symmetry_multiplicity
_atom_site_calc_flag
_atom_site_refinement_flags
Zn1 Zn 0.366629(19) 0.077543(11) 1.049117(17) 0.00943(7) Uani 1 1 d .
O1 O 0.20782(12) 0.07967(7) 1.14209(11) 0.0127(2) Uani 1 1 d .
O2 O 0.42611(13) 0.16307(8) 0.94959(12) 0.0189(3) Uani 1 1 d .
O3 O 0.19357(14) 0.19128(9) 0.91002(13) 0.0274(3) Uani 1 1 d .
O4 O 0.26876(13) 0.20283(8) 1.21263(12) 0.0195(3) Uani 1 1 d .
O5 O 0.54506(12) 0.06402(7) 1.16162(11) 0.0134(3) Uani 1 1 d .
O6 O 0.30021(13) -0.02008(8) 0.95882(11) 0.0182(3) Uani 1 1 d .
O7 O 0.69192(18) 1.02475(10) 0.56168(15) 0.0395(4) Uani 1 1 d .
N1 N 0.62393(19) 0.90088(11) 0.48731(16) 0.0260(4) Uani 1 1 d .
N2 N 0.16527(19) 0.86300(11) 0.29074(16) 0.0292(4) Uani 1 1 d .
H2A H 0.2289 0.8966 0.3321 0.035 Uiso 1 1 calc R
H2B H 0.2002 0.8122 0.2997 0.035 Uiso 1 1 calc R
C1 C 0.31931(19) 0.20450(11) 0.89944(16) 0.0163(4) Uani 1 1 d .
C2 C 0.35723(18) 0.27321(11) 0.82068(16) 0.0143(3) Uani 1 1 d .
C3 C 0.49738(18) 0.28345(11) 0.79720(15) 0.0141(3) Uani 1 1 d .
H3 H 0.5690 0.2492 0.8330 0.017 Uiso 1 1 calc R
C4 C 0.53114(18) 0.34459(10) 0.72043(15) 0.0127(3) Uani 1 1 d .
C5 C 0.42349(18) 0.39558(10) 0.66719(15) 0.0124(3) Uani 1 1 d .
H5 H 0.4455 0.4366 0.6161 0.015 Uiso 1 1 calc R
C6 C 0.28256(17) 0.38561(10) 0.68989(15) 0.0122(3) Uani 1 1 d .
C7 C 0.25010(18) 0.32461(11) 0.76714(15) 0.0144(3) Uani 1 1 d .
H7 H 0.1565 0.3181 0.7831 0.017 Uiso 1 1 calc R
C8 C 0.18085(18) 0.14688(10) 1.19043(15) 0.0126(3) Uani 1 1 d .
C9 C 0.66661(18) 0.06180(10) 1.12652(15) 0.0125(3) Uani 1 1 d .
C10 C 0.0290(3) 0.86732(17) 0.3409(2) 0.0436(6) Uani 1 1 d .
H10A H -0.0043 0.9224 0.3385 0.065 Uiso 1 1 calc R
H10B H 0.0433 0.8487 0.4222 0.065 Uiso 1 1 calc R
H10C H -0.0409 0.8337 0.2945 0.065 Uiso 1 1 calc R
C11 C 0.1493(3) 0.88506(14) 0.1633(2) 0.0374(6) Uani 1 1 d .
H11A H 0.0783 0.8510 0.1193 0.056 Uiso 1 1 calc R
H11B H 0.2392 0.8779 0.1335 0.056 Uiso 1 1 calc R
H11C H 0.1201 0.9407 0.1540 0.056 Uiso 1 1 calc R
C12 C 0.6433(2) 0.95580(14) 0.5732(2) 0.0290(5) Uani 1 1 d .
H12A H 0.6188 0.9417 0.6477 0.035 Uiso 1 1 calc R
C13 C 0.5581(3) 0.82308(14) 0.5062(2) 0.0361(5) Uani 1 1 d .
H13A H 0.5498 0.8167 0.5896 0.054 Uiso 1 1 calc R
H13B H 0.6163 0.7803 0.4811 0.054 Uiso 1 1 calc R
H13C H 0.4646 0.8209 0.4604 0.054 Uiso 1 1 calc R
C14 C 0.6508(3) 0.91943(15) 0.3666(2) 0.0420(6) Uani 1 1 d .
H14A H 0.5618 0.9204 0.3142 0.063 Uiso 1 1 calc R
H14B H 0.7121 0.8787 0.3401 0.063 Uiso 1 1 calc R
H14C H 0.6964 0.9715 0.3658 0.063 Uiso 1 1 calc R

loop_
_atom_site_aniso_label
_atom_site_aniso_U_11
_atom_site_aniso_U_22
_atom_site_aniso_U_33
_atom_site_aniso_U_23
_atom_site_aniso_U_13
_atom_site_aniso_U_12
Zn1 0.00782(10) 0.00977(10) 0.01111(11) 0.00041(8) 0.00281(7) -0.00077(7)
O1 0.0117(6) 0.0117(6) 0.0158(6) -0.0014(5) 0.0062(5) 0.0001(4)
O2 0.0168(6) 0.0185(6) 0.0225(7) 0.0101(5) 0.0057(5) 0.0014(5)
O3 0.0159(7) 0.0327(8) 0.0341(8) 0.0183(7) 0.0051(6) -0.0032(6)
O4 0.0129(6) 0.0163(6) 0.0301(8) -0.0065(6) 0.0054(5) -0.0045(5)
O5 0.0099(6) 0.0178(6) 0.0124(6) 0.0007(5) 0.0012(5) -0.0007(5)
O6 0.0143(6) 0.0203(7) 0.0208(7) -0.0097(5) 0.0056(5) -0.0049(5)
O7 0.0474(10) 0.0250(8) 0.0421(10) -0.0033(7) -0.0091(8) -0.0043(7)
N1 0.0326(10) 0.0223(9) 0.0224(9) 0.0008(7) 0.0016(7) -0.0015(7)
N2 0.0341(10) 0.0165(8) 0.0350(10) -0.0018(7) -0.0028(8) -0.0001(7)
C1 0.0177(9) 0.0159(9) 0.0158(9) 0.0056(7) 0.0036(7) -0.0010(7)
C2 0.0151(8) 0.0152(8) 0.0134(8) 0.0038(7) 0.0043(6) -0.0019(7)
C3 0.0136(8) 0.0135(8) 0.0150(8) 0.0026(7) 0.0015(6) 0.0019(6)
C4 0.0121(8) 0.0127(8) 0.0137(8) 0.0006(7) 0.0033(6) -0.0006(6)
C5 0.0124(8) 0.0118(8) 0.0133(8) 0.0030(6) 0.0031(6) -0.0015(6)
C6 0.0120(8) 0.0124(8) 0.0125(8) 0.0006(7) 0.0022(6) -0.0001(6)
C7 0.0115(8) 0.0163(8) 0.0160(9) 0.0019(7) 0.0037(7) -0.0013(6)
C8 0.0123(8) 0.0134(8) 0.0121(8) 0.0005(6) 0.0022(6) -0.0003(6)
C9 0.0137(8) 0.0114(8) 0.0122(8) 0.0022(6) 0.0009(6) 0.0008(6)
C10 0.0408(14) 0.0415(15) 0.0486(16) -0.0058(12) 0.0060(12) 0.0032(11)
C11 0.0529(15) 0.0201(11) 0.0380(14) 0.0050(10) 0.0017(11) -0.0027(10)
C12 0.0315(11) 0.0289(11) 0.0241(11) 0.0001(9) -0.0053(9) 0.0061(9)
C13 0.0469(14) 0.0255(11) 0.0335(13) 0.0011(10) -0.0039(10) -0.0071(10)
C14 0.0637(17) 0.0355(13) 0.0295(13) -0.0010(11) 0.0168(12) -0.0042(12)

loop_
_atom_type_symbol
_atom_type_description
_atom_type_scat_dispersion_real
_atom_type_scat_dispersion_imag
_atom_type_scat_source
C C 0.0033 0.0016 'International Tables Vol C Tables 4.2.6.8 and 6.1.1.4'
H H 0.0000 0.0000 'International Tables Vol C Tables 4.2.6.8 and 6.1.1.4'
N N 0.0061 0.0033 'International Tables Vol C Tables 4.2.6.8 and 6.1.1.4'
O O 0.0106 0.0060 'International Tables Vol C Tables 4.2.6.8 and 6.1.1.4'
Zn Zn 0.2839 1.4301 'International Tables Vol C Tables 4.2.6.8 and 6.1.1.4'

loop_
_geom_angle_atom_site_label_1
_geom_angle_atom_site_label_2
_geom_angle_atom_site_label_3
_geom_angle
_geom_angle_site_symmetry_1
_geom_angle_site_symmetry_3
O2 Zn1 O1 127.31(5) . .
O2 Zn1 O6 113.24(6) . .
O1 Zn1 O6 94.57(5) . .
O2 Zn1 O5 99.59(5) . .
O1 Zn1 O5 107.87(5) . .
O6 Zn1 O5 115.14(5) . .
C8 O1 Zn1 117.34(11) . .
C1 O2 Zn1 111.88(11) . .
C9 O5 Zn1 122.11(11) . .
C9 O6 Zn1 138.76(12) 3_657 .
C12 N1 C14 121.29(19) . .
C12 N1 C13 121.1(2) . .
C14 N1 C13 117.13(19) . .
C11 N2 C10 112.54(19) . .
C11 N2 H2A 109.1 . .
C10 N2 H2A 109.1 . .
C11 N2 H2B 109.1 . .
C10 N2 H2B 109.1 . .
H2A N2 H2B 107.8 . .
O3 C1 O2 125.00(16) . .
O3 C1 C2 119.89(16) . .
O2 C1 C2 115.10(15) . .
C7 C2 C3 119.69(16) . .
C7 C2 C1 119.72(15) . .
C3 C2 C1 120.54(15) . .
C2 C3 C4 120.52(16) . .
C2 C3 H3 119.7 . .
C4 C3 H3 119.7 . .
C5 C4 C3 119.43(15) . .
C5 C4 C8 119.97(15) . 4_665
C3 C4 C8 120.53(15) . 4_665
C4 C5 C6 120.46(16) . .
C4 C5 H5 119.8 . .
C6 C5 H5 119.8 . .
C7 C6 C5 119.66(15) . .
C7 C6 C9 120.59(15) . 4_565
C5 C6 C9 119.70(15) . 4_565
C6 C7 C2 120.24(15) . .
C6 C7 H7 119.9 . .
C2 C7 H7 119.9 . .
O4 C8 O1 124.41(15) . .
O4 C8 C4 120.44(15) . 4_566
O1 C8 C4 115.15(14) . 4_566
O6 C9 O5 125.89(16) 3_657 .
O6 C9 C6 116.17(15) 3_657 4_666
O5 C9 C6 117.93(15) . 4_666
N2 C10 H10A 109.5 . .
N2 C10 H10B 109.5 . .
H10A C10 H10B 109.5 . .
N2 C10 H10C 109.5 . .
H10A C10 H10C 109.5 . .
H10B C10 H10C 109.5 . .
N2 C11 H11A 109.5 . .
N2 C11 H11B 109.5 . .
H11A C11 H11B 109.5 . .
N2 C11 H11C 109.5 . .
H11A C11 H11C 109.5 . .
H11B C11 H11C 109.5 . .
O7 C12 N1 124.6(2) . .
O7 C12 H12A 117.7 . .
N1 C12 H12A 117.7 . .
N1 C13 H13A 109.5 . .
N1 C13 H13B 109.5 . .
H13A C13 H13B 109.5 . .
N1 C13 H13C 109.5 . .
H13A C13 H13C 109.5 . .
H13B C13 H13C 109.5 . .
N1 C14 H14A 109.5 . .
N1 C14 H14B 109.5 . .
H14A C14 H14B 109.5 . .
N1 C14 H14C 109.5 . .
H14A C14 H14C 109.5 . .
H14B C14 H14C 109.5 . .

loop_
_geom_bond_atom_site_label_1
_geom_bond_atom_site_label_2
_geom_bond_distance
_geom_bond_site_symmetry_2
Zn1 O2 1.9322(13) .
Zn1 O1 1.9407(12) .
Zn1 O6 1.9621(12) .
Zn1 O5 1.9791(12) .
O1 C8 1.276(2) .
O2 C1 1.284(2) .
O3 C1 1.227(2) .
O4 C8 1.243(2) .
O5 C9 1.263(2) .
O6 C9 1.257(2) 3_657
O7 C12 1.239(3) .
N1 C12 1.321(3) .
N1 C14 1.450(3) .
N1 C13 1.453(3) .
N2 C11 1.471(3) .
N2 C10 1.474(3) .
N2 H2A 0.9000 .
N2 H2B 0.9000 .
C1 C2 1.512(2) .
C2 C7 1.393(2) .
C2 C3 1.393(2) .
C3 C4 1.394(2) .
C3 H3 0.9300 .
C4 C5 1.391(2) .
C4 C8 1.502(2) 4_665
C5 C6 1.397(2) .
C5 H5 0.9300 .
C6 C7 1.392(2) .
C6 C9 1.499(2) 4_565
C7 H7 0.9300 .
C8 C4 1.502(2) 4_566
C9 O6 1.257(2) 3_657
C9 C6 1.499(2) 4_666
C10 H10A 0.9600 .
C10 H10B 0.9600 .
C10 H10C 0.9600 .
C11 H11A 0.9600 .
C11 H11B 0.9600 .
C11 H11C 0.9600 .
C12 H12A 0.9300 .
C13 H13A 0.9600 .
C13 H13B 0.9600 .
C13 H13C 0.9600 .
C14 H14A 0.9600 .
C14 H14B 0.9600 .
C14 H14C 0.9600 .

loop_
_geom_hbond_atom_site_label_D
_geom_hbond_atom_site_label_H
_geom_hbond_atom_site_label_A
_geom_hbond_distance_DH
_geom_hbond_distance_HA
_geom_hbond_distance_DA
_geom_hbond_angle_DHA
_geom_hbond_site_symmetry_A
N2 H2A O7 0.90 1.85 2.722(2) 161.6 3_676
N2 H2B O4 0.90 1.84 2.715(2) 164.8 2_556

loop_
_geom_torsion_atom_site_label_1
_geom_torsion_atom_site_label_2
_geom_torsion_atom_site_label_3
_geom_torsion_atom_site_label_4
_geom_torsion
_geom_torsion_site_symmetry_1
_geom_torsion_site_symmetry_4
O2 Zn1 O1 C8 -35.64(14) . .
O6 Zn1 O1 C8 -159.61(12) . .
O5 Zn1 O1 C8 82.12(12) . .
O1 Zn1 O2 C1 -33.69(15) . .
O6 Zn1 O2 C1 82.18(13) . .
O5 Zn1 O2 C1 -155.02(12) . .
O2 Zn1 O5 C9 -44.43(14) . .
O1 Zn1 O5 C9 -178.89(12) . .
O6 Zn1 O5 C9 77.00(13) . .
O2 Zn1 O6 C9 40.03(19) . 3_657
O1 Zn1 O6 C9 174.15(18) . 3_657
O5 Zn1 O6 C9 -73.67(19) . 3_657
Zn1 O2 C1 O3 -1.6(2) . .
Zn1 O2 C1 C2 179.51(12) . .
O3 C1 C2 C7 4.4(3) . .
O2 C1 C2 C7 -176.59(16) . .
O3 C1 C2 C3 -172.88(18) . .
O2 C1 C2 C3 6.1(3) . .
C7 C2 C3 C4 -0.1(3) . .
C1 C2 C3 C4 177.18(16) . .
C2 C3 C4 C5 0.0(3) . .
C2 C3 C4 C8 -177.02(16) . 4_665
C3 C4 C5 C6 -0.2(3) . .
C8 C4 C5 C6 176.84(16) 4_665 .
C4 C5 C6 C7 0.5(3) . .
C4 C5 C6 C9 -176.66(16) . 4_565
C5 C6 C7 C2 -0.6(3) . .
C9 C6 C7 C2 176.54(16) 4_565 .
C3 C2 C7 C6 0.4(3) . .
C1 C2 C7 C6 -176.89(16) . .
Zn1 O1 C8 O4 -22.0(2) . .
Zn1 O1 C8 C4 157.95(11) . 4_566
Zn1 O5 C9 O6 -47.5(2) . 3_657
Zn1 O5 C9 C6 131.32(13) . 4_666
C14 N1 C12 O7 -3.9(4) . .
C13 N1 C12 O7 -176.2(2) . .
